data_7208991
loop_
_publ_author_name
'Andro\<s, Lidija'
'Matkovi\'c-\<Calogovi\'c, Dubravka'
'Planini\'c, Pavica'

_publ_section_title
;
 A series of compounds containing various (oxalato)tantalate(v) complex
 anions -- synthesis, properties and the mixed-metal oxide formation via
 thermal decomposition
;
_journal_issue 3
_journal_name_full CrystEngComm
_journal_page_first 533
_journal_paper_doi 10.1039/c2ce26391b
_journal_volume 15
_journal_year 2013
_chemical_formula_sum 'C44 H31 N6 Ni O14 Ta'
_chemical_formula_weight 1107.41
_chemical_name_systematic
;
?
;
_space_group_IT_number 2
_symmetry_cell_setting triclinic
_symmetry_space_group_name_Hall '-P 1'
_symmetry_space_group_name_H-M 'P -1'
_atom_sites_solution_hydrogens geom
_atom_sites_solution_primary direct
_atom_sites_solution_secondary difmap
_audit_creation_date 2012-05-24T16:01:50-00:00
_audit_creation_method 'WinGX routine CIF_UPDATE'
_cell_angle_alpha 108.324(4)
_cell_angle_beta 92.332(4)
_cell_angle_gamma 109.013(4)
_cell_formula_units_Z 2
_cell_length_a 11.5314(6)
_cell_length_b 12.6938(6)
_cell_length_c 15.6130(8)
_cell_measurement_reflns_used 13312
_cell_measurement_temperature 293(2)
_cell_measurement_theta_max 32.5191
_cell_measurement_theta_min 4.1672
_cell_volume 2024.9(2)
_computing_cell_refinement
;
CrysAlisPro, Oxford Diffraction Ltd.,
Version 1.171.33.41 (release 06-05-2009 CrysAlis171 .NET)
(compiled May 6 2009,17:20:42)
;
_computing_data_collection
;
CrysAlisPro, Oxford Diffraction Ltd.,
Version 1.171.33.41 (release 06-05-2009 CrysAlis171 .NET)
(compiled May 6 2009,17:20:42)
;
_computing_data_reduction
;
CrysAlisPro, Oxford Diffraction Ltd.,
Version 1.171.33.41 (release 06-05-2009 CrysAlis171 .NET)
(compiled May 6 2009,17:20:42)
;
_computing_structure_refinement 'SHELXL-97 (Sheldrick, 1997)'
_computing_structure_solution 'SHELXS-97 (Sheldrick, 1990)'
_diffrn_ambient_temperature 293(2)
_diffrn_detector_area_resol_mean 16.3426
_diffrn_measured_fraction_theta_full 0.995
_diffrn_measured_fraction_theta_max 0.916
_diffrn_measurement_device_type 'Xcalibur, Sapphire3'
_diffrn_measurement_method '\w scans'
_diffrn_orient_matrix_UB_11 0.0346998641
_diffrn_orient_matrix_UB_12 -0.0231907575
_diffrn_orient_matrix_UB_13 0.0227187795
_diffrn_orient_matrix_UB_21 -0.0087446082
_diffrn_orient_matrix_UB_22 0.0356578866
_diffrn_orient_matrix_UB_23 0.0431962265
_diffrn_orient_matrix_UB_31 -0.0553797166
_diffrn_orient_matrix_UB_32 -0.046802142
_diffrn_orient_matrix_UB_33 -0.0011470077
_diffrn_radiation_monochromator graphite
_diffrn_radiation_type MoK\a
_diffrn_radiation_wavelength 0.71073
_diffrn_reflns_av_R_equivalents 0.0361
_diffrn_reflns_av_unetI/netI 0.0513
_diffrn_reflns_limit_h_max 16
_diffrn_reflns_limit_h_min -17
_diffrn_reflns_limit_k_max 18
_diffrn_reflns_limit_k_min -19
_diffrn_reflns_limit_l_max 22
_diffrn_reflns_limit_l_min -23
_diffrn_reflns_number 43552
_diffrn_reflns_theta_full 25.24
_diffrn_reflns_theta_max 32.6
_diffrn_reflns_theta_min 4.18
_exptl_absorpt_coefficient_mu 3.246
_exptl_absorpt_correction_T_max 1
_exptl_absorpt_correction_T_min 0.61679
_exptl_absorpt_correction_type multi-scan
_exptl_absorpt_process_details
;
CrysAlisPro, Oxford Diffraction Ltd.,
Version 1.171.33.41 (release 06-05-2009 CrysAlis171 .NET)
(compiled May 6 2009,17:20:42)
Empirical absorption correction using spherical harmonics,
implemented in SCALE3 ABSPACK scaling algorithm.
;
_exptl_crystal_colour red-orange
_exptl_crystal_density_diffrn 1.816
_exptl_crystal_density_method 'not measured'
_exptl_crystal_description prism
_exptl_crystal_F_000 1100
_exptl_crystal_size_max 0.5
_exptl_crystal_size_mid 0.37
_exptl_crystal_size_min 0.17
_refine_diff_density_max 1.117
_refine_diff_density_min -0.829
_refine_diff_density_rms 0.083
_refine_ls_extinction_method none
_refine_ls_goodness_of_fit_ref 0.876
_refine_ls_hydrogen_treatment mixed
_refine_ls_matrix_type full
_refine_ls_number_parameters 604
_refine_ls_number_reflns 13543
_refine_ls_number_restraints 3
_refine_ls_restrained_S_all 0.876
_refine_ls_R_factor_all 0.0474
_refine_ls_R_factor_gt 0.0277
_refine_ls_shift/su_max 0.001
_refine_ls_shift/su_mean 0
_refine_ls_structure_factor_coef Fsqd
_refine_ls_weighting_details 'calc w=1/[\s^2^(Fo^2^)+(0.0246P)^2^+0.0000P] where P=(Fo^2^+2Fc^2^)/3'
_refine_ls_weighting_scheme calc
_refine_ls_wR_factor_gt 0.0502
_refine_ls_wR_factor_ref 0.053
_reflns_number_gt 9568
_reflns_number_total 13543
_reflns_threshold_expression >2sigma(I)
_cod_data_source_file c2ce26391b.txt
_cod_data_source_block 3
_cod_original_cell_volume 2024.90(18)
_cod_database_code 7208991

loop_
_symmetry_equiv_pos_as_xyz
'x, y, z'
'-x, -y, -z'

loop_
_atom_site_label
_atom_site_type_symbol
_atom_site_fract_x
_atom_site_fract_y
_atom_site_fract_z
_atom_site_U_iso_or_equiv
_atom_site_adp_type
_atom_site_occupancy
_atom_site_symmetry_multiplicity
_atom_site_calc_flag
_atom_site_refinement_flags
C1 C 1.0457(2) 0.6851(2) 0.33714(16) 0.0432(5) Uani 1 1 d .
H1 H 1.0591 0.6959 0.2816 0.052 Uiso 1 1 calc R
C2 C 1.1470(2) 0.7323(2) 0.40696(17) 0.0469(6) Uani 1 1 d .
H2 H 1.2258 0.7729 0.3977 0.056 Uiso 1 1 calc R
C3 C 1.1292(2) 0.71824(19) 0.48889(17) 0.0441(6) Uani 1 1 d .
H3 H 1.1957 0.7501 0.5365 0.053 Uiso 1 1 calc R
C4 C 1.0100(2) 0.65530(18) 0.50097(14) 0.0374(5) Uani 1 1 d .
C5 C 0.9821(2) 0.6331(2) 0.58403(16) 0.0476(6) Uani 1 1 d .
H5 H 1.0448 0.6651 0.6342 0.057 Uiso 1 1 calc R
C6 C 0.8677(3) 0.5673(2) 0.59071(16) 0.0500(6) Uani 1 1 d .
H6 H 0.8528 0.5541 0.6452 0.06 Uiso 1 1 calc R
C7 C 0.7684(2) 0.51719(19) 0.51573(15) 0.0404(5) Uani 1 1 d .
C8 C 0.6481(2) 0.4435(2) 0.51730(18) 0.0504(6) Uani 1 1 d .
H8 H 0.6295 0.4241 0.5691 0.06 Uiso 1 1 calc R
C9 C 0.5589(2) 0.4007(2) 0.44250(19) 0.0503(6) Uani 1 1 d .
H9 H 0.4793 0.351 0.4427 0.06 Uiso 1 1 calc R
C10 C 0.5874(2) 0.43147(19) 0.36563(17) 0.0429(5) Uani 1 1 d .
H10 H 0.5249 0.4027 0.3157 0.051 Uiso 1 1 calc R
C11 C 0.79050(19) 0.54093(17) 0.43473(14) 0.0324(4) Uani 1 1 d .
C12 C 0.91287(19) 0.60987(17) 0.42708(14) 0.0319(4) Uani 1 1 d .
C13 C 0.5070(2) 0.5181(2) 0.15196(16) 0.0452(6) Uani 1 1 d .
H13 H 0.5157 0.5936 0.1911 0.054 Uiso 1 1 calc R
C14 C 0.4039(2) 0.4571(3) 0.08411(18) 0.0564(7) Uani 1 1 d .
H14 H 0.3461 0.4919 0.0772 0.068 Uiso 1 1 calc R
C15 C 0.3886(2) 0.3465(3) 0.02809(18) 0.0615(8) Uani 1 1 d .
H15 H 0.3187 0.3039 -0.0168 0.074 Uiso 1 1 calc R
C16 C 0.4777(2) 0.2950(2) 0.03714(16) 0.0499(6) Uani 1 1 d .
C17 C 0.4712(3) 0.1796(2) -0.01958(18) 0.0654(8) Uani 1 1 d .
H17 H 0.4033 0.1328 -0.0656 0.078 Uiso 1 1 calc R
C18 C 0.5605(3) 0.1371(2) -0.00810(18) 0.0619(8) Uani 1 1 d .
H18 H 0.5528 0.0613 -0.0459 0.074 Uiso 1 1 calc R
C19 C 0.6683(2) 0.20623(19) 0.06150(16) 0.0453(6) Uani 1 1 d .
C20 C 0.7679(3) 0.1700(2) 0.07315(18) 0.0548(7) Uani 1 1 d .
H20 H 0.7654 0.0952 0.0369 0.066 Uiso 1 1 calc R
C21 C 0.8694(3) 0.2448(2) 0.13801(18) 0.0519(6) Uani 1 1 d .
H21 H 0.9362 0.2214 0.1465 0.062 Uiso 1 1 calc R
C22 C 0.8712(2) 0.3562(2) 0.19097(16) 0.0417(5) Uani 1 1 d .
H22 H 0.9409 0.4066 0.2345 0.05 Uiso 1 1 calc R
C23 C 0.6772(2) 0.31939(18) 0.11777(14) 0.0365(5) Uani 1 1 d .
C24 C 0.58012(19) 0.36402(19) 0.10683(14) 0.0367(5) Uani 1 1 d .
C25 C 0.8949(2) 0.5984(2) 0.09155(15) 0.0416(5) Uani 1 1 d .
H25 H 0.8942 0.5211 0.0758 0.05 Uiso 1 1 calc R
C26 C 0.9480(2) 0.6648(2) 0.03805(16) 0.0479(6) Uani 1 1 d .
H26 H 0.981 0.6318 -0.0126 0.058 Uiso 1 1 calc R
C27 C 0.9515(2) 0.7788(2) 0.06047(16) 0.0445(6) Uani 1 1 d .
H27 H 0.9891 0.8251 0.0265 0.053 Uiso 1 1 calc R
C28 C 0.89747(19) 0.82532(19) 0.13534(15) 0.0368(5) Uani 1 1 d .
C29 C 0.8889(2) 0.9414(2) 0.16026(18) 0.0465(6) Uani 1 1 d .
H29 H 0.9247 0.991 0.1281 0.056 Uiso 1 1 calc R
C30 C 0.8298(2) 0.9790(2) 0.22934(18) 0.0487(6) Uani 1 1 d .
H30 H 0.8244 1.0539 0.2435 0.058 Uiso 1 1 calc R
C31 C 0.7750(2) 0.90668(19) 0.28185(15) 0.0396(5) Uani 1 1 d .
C32 C 0.7099(2) 0.9400(2) 0.35410(16) 0.0477(6) Uani 1 1 d .
H32 H 0.7034 1.0148 0.3721 0.057 Uiso 1 1 calc R
C33 C 0.6567(2) 0.8631(2) 0.39751(17) 0.0515(6) Uani 1 1 d .
H33 H 0.6114 0.8837 0.4438 0.062 Uiso 1 1 calc R
C34 C 0.6707(2) 0.7533(2) 0.37171(16) 0.0436(5) Uani 1 1 d .
H34 H 0.6346 0.7017 0.4023 0.052 Uiso 1 1 calc R
C35 C 0.78336(18) 0.79354(17) 0.26006(14) 0.0327(5) Uani 1 1 d .
C36 C 0.84495(17) 0.75240(17) 0.18495(13) 0.0309(4) Uani 1 1 d .
C43 C 0.1082(2) -0.0105(2) 0.38892(18) 0.0551(7) Uani 1 1 d .
H43A H 0.1626 -0.0163 0.4349 0.066 Uiso 1 1 calc R
H43B H 0.0267 -0.0701 0.3813 0.066 Uiso 1 1 calc R
C44 C 0.0985(3) 0.1093(2) 0.4213(2) 0.0706(8) Uani 1 1 d .
H44A H 0.1793 0.1687 0.4302 0.106 Uiso 1 1 calc R
H44B H 0.0666 0.1215 0.478 0.106 Uiso 1 1 calc R
H44C H 0.0435 0.1149 0.3765 0.106 Uiso 1 1 calc R
C37 C 0.5606(2) 0.11715(19) 0.29575(16) 0.0393(5) Uani 1 1 d .
C38 C 0.5134(2) 0.11924(18) 0.38755(15) 0.0367(5) Uani 1 1 d .
C39 C 0.3336(2) -0.2315(2) 0.23193(18) 0.0501(6) Uani 1 1 d .
C40 C 0.2584(2) -0.2560(2) 0.14079(17) 0.0475(6) Uani 1 1 d .
C41 C 0.2100(2) 0.1201(2) 0.14005(19) 0.0548(7) Uani 1 1 d .
C42 C 0.2754(2) 0.2185(2) 0.23052(18) 0.0493(6) Uani 1 1 d .
N1 N 0.93128(15) 0.62586(14) 0.34565(11) 0.0333(4) Uani 1 1 d .
N2 N 0.70004(15) 0.50010(14) 0.36070(12) 0.0345(4) Uani 1 1 d .
N3 N 0.59415(16) 0.47439(16) 0.16397(12) 0.0381(4) Uani 1 1 d .
N4 N 0.77811(16) 0.39443(15) 0.18267(12) 0.0343(4) Uani 1 1 d .
N5 N 0.84507(15) 0.63992(15) 0.16409(11) 0.0329(4) Uani 1 1 d .
N6 N 0.73336(16) 0.71847(15) 0.30548(11) 0.0348(4) Uani 1 1 d .
Ni1 Ni 0.76313(2) 0.55676(2) 0.253500(17) 0.03134(6) Uani 1 1 d .
O1 O 0.15485(13) -0.03458(13) 0.30477(10) 0.0422(4) Uani 1 1 d .
O2 O 0.47072(14) 0.05927(14) 0.22563(10) 0.0445(4) Uani 1 1 d .
O3 O 0.66800(15) 0.16406(16) 0.29148(13) 0.0597(5) Uani 1 1 d .
O5 O 0.39355(13) 0.08218(12) 0.37934(9) 0.0373(3) Uani 1 1 d .
O4 O 0.58431(15) 0.15407(16) 0.45798(11) 0.0558(5) Uani 1 1 d .
O6 O 0.35465(16) -0.12507(14) 0.28712(11) 0.0539(4) Uani 1 1 d .
O7 O 0.3642(2) -0.30676(17) 0.24866(15) 0.0801(6) Uani 1 1 d .
O9 O 0.23613(15) -0.16131(14) 0.13952(11) 0.0501(4) Uani 1 1 d .
O8 O 0.2232(2) -0.35034(16) 0.07952(14) 0.0744(6) Uani 1 1 d .
O10 O 0.21781(16) 0.01859(14) 0.13691(11) 0.0518(4) Uani 1 1 d .
O11 O 0.1560(2) 0.13384(19) 0.07945(16) 0.0995(8) Uani 1 1 d .
O13 O 0.31315(16) 0.17696(13) 0.28752(11) 0.0514(4) Uani 1 1 d .
O12 O 0.2901(2) 0.32212(16) 0.24550(14) 0.0728(6) Uani 1 1 d .
O14 O 0.1569(2) 0.4557(2) 0.19702(17) 0.0753(6) Uani 1 1 d D
Ta1 Ta 0.293181(8) -0.004882(8) 0.247926(6) 0.03532(3) Uani 1 1 d .
H14A H 0.215(3) 0.5264(19) 0.210(3) 0.120(16) Uiso 1 1 d D
H14B H 0.200(3) 0.409(3) 0.199(3) 0.126(15) Uiso 1 1 d D

loop_
_atom_site_aniso_label
_atom_site_aniso_U_11
_atom_site_aniso_U_22
_atom_site_aniso_U_33
_atom_site_aniso_U_23
_atom_site_aniso_U_13
_atom_site_aniso_U_12
C1 0.0360(12) 0.0485(13) 0.0400(13) 0.0144(11) 0.0034(10) 0.0098(10)
C2 0.0324(12) 0.0448(13) 0.0518(15) 0.0106(12) -0.0017(11) 0.0059(10)
C3 0.0359(12) 0.0388(12) 0.0467(14) 0.0041(11) -0.0097(10) 0.0117(10)
C4 0.0447(13) 0.0318(10) 0.0321(11) 0.0025(9) -0.0038(10) 0.0184(9)
C5 0.0607(16) 0.0490(14) 0.0316(12) 0.0072(11) -0.0047(11) 0.0257(12)
C6 0.0721(18) 0.0549(15) 0.0336(13) 0.0187(12) 0.0100(12) 0.0328(13)
C7 0.0516(14) 0.0396(12) 0.0375(12) 0.0138(10) 0.0130(11) 0.0247(10)
C8 0.0657(17) 0.0485(14) 0.0483(15) 0.0232(12) 0.0243(13) 0.0269(12)
C9 0.0471(15) 0.0413(13) 0.0657(18) 0.0203(13) 0.0248(13) 0.0163(11)
C10 0.0364(12) 0.0386(12) 0.0483(14) 0.0099(11) 0.0070(11) 0.0116(10)
C11 0.0381(12) 0.0286(10) 0.0318(11) 0.0075(9) 0.0058(9) 0.0161(8)
C12 0.0358(11) 0.0307(10) 0.0286(11) 0.0049(9) 0.0017(9) 0.0167(9)
C13 0.0335(12) 0.0577(14) 0.0446(14) 0.0156(12) 0.0022(10) 0.0190(10)
C14 0.0363(13) 0.085(2) 0.0507(16) 0.0260(15) 0.0006(12) 0.0237(13)
C15 0.0327(13) 0.089(2) 0.0463(15) 0.0195(15) -0.0079(11) 0.0063(13)
C16 0.0385(13) 0.0562(15) 0.0368(13) 0.0095(12) 0.0010(10) 0.0008(11)
C17 0.0548(17) 0.0597(17) 0.0436(15) -0.0019(13) -0.0066(13) -0.0071(14)
C18 0.075(2) 0.0366(13) 0.0440(15) -0.0032(12) 0.0130(14) -0.0024(13)
C19 0.0593(16) 0.0341(11) 0.0353(12) 0.0089(10) 0.0154(11) 0.0096(11)
C20 0.082(2) 0.0389(13) 0.0496(15) 0.0143(12) 0.0285(15) 0.0281(13)
C21 0.0709(18) 0.0545(15) 0.0524(16) 0.0264(13) 0.0259(14) 0.0412(14)
C22 0.0470(13) 0.0449(13) 0.0396(13) 0.0170(11) 0.0099(10) 0.0219(10)
C23 0.0412(12) 0.0335(11) 0.0297(11) 0.0091(9) 0.0070(9) 0.0084(9)
C24 0.0327(11) 0.0398(12) 0.0296(11) 0.0084(9) 0.0036(9) 0.0063(9)
C25 0.0427(13) 0.0464(13) 0.0343(12) 0.0085(10) 0.0056(10) 0.0195(10)
C26 0.0464(14) 0.0677(16) 0.0360(13) 0.0183(12) 0.0144(11) 0.0272(12)
C27 0.0348(12) 0.0629(15) 0.0431(14) 0.0282(12) 0.0068(10) 0.0170(11)
C28 0.0279(11) 0.0454(12) 0.0362(12) 0.0150(10) 0.0000(9) 0.0117(9)
C29 0.0429(14) 0.0472(13) 0.0535(15) 0.0261(12) 0.0049(12) 0.0137(11)
C30 0.0519(14) 0.0371(12) 0.0578(16) 0.0167(12) 0.0003(12) 0.0174(11)
C31 0.0388(12) 0.0384(11) 0.0378(12) 0.0064(10) -0.0040(10) 0.0167(9)
C32 0.0557(15) 0.0439(13) 0.0435(14) 0.0043(11) 0.0018(12) 0.0289(11)
C33 0.0584(16) 0.0623(16) 0.0375(13) 0.0076(12) 0.0117(12) 0.0351(13)
C34 0.0486(14) 0.0476(13) 0.0350(12) 0.0113(11) 0.0102(11) 0.0202(11)
C35 0.0295(11) 0.0344(10) 0.0295(11) 0.0065(9) -0.0022(8) 0.0107(8)
C36 0.0251(10) 0.0372(11) 0.0267(10) 0.0077(9) -0.0033(8) 0.0105(8)
C43 0.0522(16) 0.0555(15) 0.0512(16) 0.0100(13) 0.0110(13) 0.0189(12)
C44 0.077(2) 0.0659(18) 0.0660(19) 0.0045(16) 0.0112(16) 0.0394(16)
C37 0.0339(12) 0.0405(12) 0.0456(13) 0.0155(11) 0.0058(10) 0.0156(10)
C38 0.0340(12) 0.0313(10) 0.0408(13) 0.0093(10) -0.0015(10) 0.0107(9)
C39 0.0514(15) 0.0431(13) 0.0541(16) 0.0112(12) 0.0060(12) 0.0207(11)
C40 0.0475(14) 0.0423(13) 0.0448(14) 0.0060(11) 0.0054(11) 0.0151(11)
C41 0.0532(16) 0.0540(15) 0.0587(17) 0.0296(14) -0.0054(13) 0.0130(12)
C42 0.0493(15) 0.0447(14) 0.0561(16) 0.0179(12) 0.0043(12) 0.0199(11)
N1 0.0301(9) 0.0341(9) 0.0300(9) 0.0066(8) 0.0004(7) 0.0090(7)
N2 0.0313(9) 0.0334(9) 0.0363(10) 0.0085(8) 0.0049(8) 0.0119(7)
N3 0.0319(10) 0.0437(10) 0.0339(10) 0.0086(8) 0.0004(8) 0.0125(8)
N4 0.0353(10) 0.0349(9) 0.0325(10) 0.0103(8) 0.0041(8) 0.0139(7)
N5 0.0341(9) 0.0372(9) 0.0252(9) 0.0059(7) 0.0024(7) 0.0148(7)
N6 0.0370(10) 0.0375(9) 0.0275(9) 0.0066(8) 0.0037(8) 0.0152(8)
Ni1 0.03011(14) 0.03227(13) 0.02779(14) 0.00575(11) 0.00072(11) 0.01119(11)
O1 0.0355(8) 0.0452(9) 0.0402(9) 0.0072(7) 0.0031(7) 0.0148(7)
O2 0.0383(9) 0.0558(10) 0.0357(9) 0.0138(8) 0.0088(7) 0.0137(7)
O3 0.0350(10) 0.0762(12) 0.0666(12) 0.0303(10) 0.0106(9) 0.0125(9)
O5 0.0336(8) 0.0407(8) 0.0301(8) 0.0051(7) 0.0006(6) 0.0113(6)
O4 0.0440(10) 0.0695(11) 0.0423(10) 0.0144(9) -0.0096(8) 0.0121(8)
O6 0.0719(12) 0.0428(9) 0.0428(10) 0.0044(8) -0.0109(9) 0.0277(8)
O7 0.1094(17) 0.0564(11) 0.0779(14) 0.0117(11) -0.0100(13) 0.0482(12)
O9 0.0592(11) 0.0434(9) 0.0387(9) 0.0013(7) -0.0089(8) 0.0211(8)
O8 0.0948(15) 0.0432(10) 0.0654(13) -0.0067(10) -0.0101(11) 0.0265(10)
O10 0.0656(11) 0.0443(9) 0.0387(9) 0.0096(8) -0.0104(8) 0.0177(8)
O11 0.125(2) 0.0750(14) 0.0913(17) 0.0421(13) -0.0441(15) 0.0209(13)
O13 0.0633(11) 0.0385(9) 0.0464(10) 0.0066(8) -0.0099(8) 0.0204(8)
O12 0.0965(16) 0.0480(11) 0.0802(14) 0.0256(11) 0.0015(12) 0.0320(10)
O14 0.0679(14) 0.0867(16) 0.0922(17) 0.0471(15) 0.0290(13) 0.0368(14)
Ta1 0.03400(5) 0.03513(5) 0.03198(5) 0.00610(4) -0.00133(3) 0.01230(3)

loop_
_atom_type_symbol
_atom_type_description
_atom_type_scat_dispersion_real
_atom_type_scat_dispersion_imag
_atom_type_scat_source
C C 0.0033 0.0016 'International Tables Vol C Tables 4.2.6.8 and 6.1.1.4'
H H 0 0 'International Tables Vol C Tables 4.2.6.8 and 6.1.1.4'
N N 0.0061 0.0033 'International Tables Vol C Tables 4.2.6.8 and 6.1.1.4'
Ni Ni 0.3393 1.1124 'International Tables Vol C Tables 4.2.6.8 and 6.1.1.4'
O O 0.0106 0.006 'International Tables Vol C Tables 4.2.6.8 and 6.1.1.4'
Ta Ta -0.7052 6.5227 'International Tables Vol C Tables 4.2.6.8 and 6.1.1.4'

loop_
_geom_angle_atom_site_label_1
_geom_angle_atom_site_label_2
_geom_angle_atom_site_label_3
_geom_angle
N1 C1 C2 123.5(2)
N1 C1 H1 118.3
C2 C1 H1 118.3
C3 C2 C1 119.2(2)
C3 C2 H2 120.4
C1 C2 H2 120.4
C2 C3 C4 119.4(2)
C2 C3 H3 120.3
C4 C3 H3 120.3
C3 C4 C12 117.9(2)
C3 C4 C5 123.8(2)
C12 C4 C5 118.3(2)
C6 C5 C4 121.5(2)
C6 C5 H5 119.3
C4 C5 H5 119.2
C5 C6 C7 121.2(2)
C5 C6 H6 119.4
C7 C6 H6 119.4
C8 C7 C11 117.1(2)
C8 C7 C6 123.8(2)
C11 C7 C6 119.1(2)
C9 C8 C7 119.6(2)
C9 C8 H8 120.2
C7 C8 H8 120.2
C8 C9 C10 119.8(2)
C8 C9 H9 120.1
C10 C9 H9 120.1
N2 C10 C9 122.8(2)
N2 C10 H10 118.6
C9 C10 H10 118.6
N2 C11 C7 123.1(2)
N2 C11 C12 117.16(19)
C7 C11 C12 119.76(19)
N1 C12 C4 122.20(19)
N1 C12 C11 117.71(18)
C4 C12 C11 120.1(2)
N3 C13 C14 123.3(2)
N3 C13 H13 118.3
C14 C13 H13 118.3
C15 C14 C13 119.0(2)
C15 C14 H14 120.5
C13 C14 H14 120.5
C14 C15 C16 120.5(2)
C14 C15 H15 119.8
C16 C15 H15 119.8
C24 C16 C15 116.6(2)
C24 C16 C17 118.5(2)
C15 C16 C17 124.8(2)
C18 C17 C16 121.6(2)
C18 C17 H17 119.2
C16 C17 H17 119.2
C17 C18 C19 121.5(2)
C17 C18 H18 119.3
C19 C18 H18 119.3
C20 C19 C23 117.6(2)
C20 C19 C18 124.1(2)
C23 C19 C18 118.2(2)
C21 C20 C19 119.8(2)
C21 C20 H20 120.1
C19 C20 H20 120.1
C20 C21 C22 119.0(2)
C20 C21 H21 120.5
C22 C21 H21 120.5
N4 C22 C21 123.3(2)
N4 C22 H22 118.3
C21 C22 H22 118.3
N4 C23 C19 122.9(2)
N4 C23 C24 116.62(18)
C19 C23 C24 120.4(2)
N3 C24 C16 122.7(2)
N3 C24 C23 117.50(18)
C16 C24 C23 119.8(2)
N5 C25 C26 123.2(2)
N5 C25 H25 118.4
C26 C25 H25 118.4
C27 C26 C25 119.4(2)
C27 C26 H26 120.3
C25 C26 H26 120.3
C26 C27 C28 119.2(2)
C26 C27 H27 120.4
C28 C27 H27 120.4
C36 C28 C27 117.7(2)
C36 C28 C29 119.0(2)
C27 C28 C29 123.2(2)
C30 C29 C28 120.8(2)
C30 C29 H29 119.6
C28 C29 H29 119.6
C29 C30 C31 121.7(2)
C29 C30 H30 119.2
C31 C30 H30 119.2
C35 C31 C32 116.7(2)
C35 C31 C30 118.9(2)
C32 C31 C30 124.5(2)
C33 C32 C31 120.1(2)
C33 C32 H32 119.9
C31 C32 H32 119.9
C32 C33 C34 119.1(2)
C32 C33 H33 120.4
C34 C33 H33 120.4
N6 C34 C33 123.2(2)
N6 C34 H34 118.4
C33 C34 H34 118.4
N6 C35 C31 123.0(2)
N6 C35 C36 117.51(18)
C31 C35 C36 119.5(2)
N5 C36 C28 122.90(19)
N5 C36 C35 116.94(18)
C28 C36 C35 120.13(19)
O1 C43 C44 112.4(2)
O1 C43 H43A 109.1
C44 C43 H43A 109.1
O1 C43 H43B 109.1
C44 C43 H43B 109.1
H43A C43 H43B 107.9
C43 C44 H44A 109.5
C43 C44 H44B 109.5
H44A C44 H44B 109.5
C43 C44 H44C 109.5
H44A C44 H44C 109.5
H44B C44 H44C 109.5
O3 C37 O2 125.2(2)
O3 C37 C38 122.5(2)
O2 C37 C38 112.25(18)
O4 C38 O5 125.6(2)
O4 C38 C37 121.6(2)
O5 C38 C37 112.78(18)
O7 C39 O6 126.3(2)
O7 C39 C40 122.2(2)
O6 C39 C40 111.4(2)
O8 C40 O9 125.3(2)
O8 C40 C39 123.8(2)
O9 C40 C39 110.8(2)
O11 C41 O10 124.1(3)
O11 C41 C42 123.9(3)
O10 C41 C42 112.0(2)
O12 C42 O13 125.4(2)
O12 C42 C41 123.4(2)
O13 C42 C41 111.2(2)
C1 N1 C12 117.76(18)
C1 N1 Ni1 130.10(15)
C12 N1 Ni1 112.04(13)
C10 N2 C11 117.59(19)
C10 N2 Ni1 129.26(15)
C11 N2 Ni1 113.16(13)
C13 N3 C24 117.84(18)
C13 N3 Ni1 129.27(16)
C24 N3 Ni1 112.68(14)
C22 N4 C23 117.31(19)
C22 N4 Ni1 129.35(15)
C23 N4 Ni1 113.33(14)
C25 N5 C36 117.51(19)
C25 N5 Ni1 129.27(15)
C36 N5 Ni1 113.22(13)
C34 N6 C35 117.85(19)
C34 N6 Ni1 129.68(16)
C35 N6 Ni1 112.42(13)
N4 Ni1 N5 95.02(7)
N4 Ni1 N2 92.02(7)
N5 Ni1 N2 170.23(6)
N4 Ni1 N3 79.82(7)
N5 Ni1 N3 90.70(7)
N2 Ni1 N3 97.22(7)
N4 Ni1 N6 170.96(7)
N5 Ni1 N6 79.79(7)
N2 Ni1 N6 94.07(7)
N3 Ni1 N6 92.76(7)
N4 Ni1 N1 96.50(7)
N5 Ni1 N1 92.93(7)
N2 Ni1 N1 79.52(7)
N3 Ni1 N1 175.05(7)
N6 Ni1 N1 91.19(6)
C43 O1 Ta1 146.05(15)
C37 O2 Ta1 119.17(14)
C38 O5 Ta1 117.44(13)
C39 O6 Ta1 121.66(15)
C40 O9 Ta1 123.50(15)
C41 O10 Ta1 122.54(15)
C42 O13 Ta1 121.08(15)
H14A O14 H14B 103(3)
O1 Ta1 O2 162.29(6)
O1 Ta1 O9 98.36(7)
O2 Ta1 O9 97.30(7)
O1 Ta1 O10 98.89(7)
O2 Ta1 O10 94.03(7)
O9 Ta1 O10 70.75(6)
O1 Ta1 O5 85.50(6)
O2 Ta1 O5 76.96(6)
O9 Ta1 O5 144.00(6)
O10 Ta1 O5 144.34(6)
O1 Ta1 O6 93.02(7)
O2 Ta1 O6 83.84(7)
O9 Ta1 O6 72.57(6)
O10 Ta1 O6 142.66(6)
O5 Ta1 O6 71.49(6)
O1 Ta1 O13 90.00(7)
O2 Ta1 O13 82.25(7)
O9 Ta1 O13 143.48(7)
O10 Ta1 O13 72.86(6)
O5 Ta1 O13 71.77(6)
O6 Ta1 O13 142.76(6)

loop_
_geom_bond_atom_site_label_1
_geom_bond_atom_site_label_2
_geom_bond_distance
C1 N1 1.325(3)
C1 C2 1.393(3)
C1 H1 0.93
C2 C3 1.360(3)
C2 H2 0.93
C3 C4 1.401(3)
C3 H3 0.93
C4 C12 1.405(3)
C4 C5 1.439(3)
C5 C6 1.340(3)
C5 H5 0.93
C6 C7 1.426(3)
C6 H6 0.93
C7 C8 1.404(3)
C7 C11 1.404(3)
C8 C9 1.363(4)
C8 H8 0.93
C9 C10 1.394(3)
C9 H9 0.93
C10 N2 1.329(3)
C10 H10 0.93
C11 N2 1.366(3)
C11 C12 1.430(3)
C12 N1 1.363(3)
C13 N3 1.330(3)
C13 C14 1.384(3)
C13 H13 0.93
C14 C15 1.350(4)
C14 H14 0.93
C15 C16 1.410(4)
C15 H15 0.93
C16 C24 1.403(3)
C16 C17 1.430(4)
C17 C18 1.338(4)
C17 H17 0.93
C18 C19 1.441(4)
C18 H18 0.93
C19 C20 1.394(4)
C19 C23 1.396(3)
C20 C21 1.368(4)
C20 H20 0.93
C21 C22 1.388(3)
C21 H21 0.93
C22 N4 1.331(3)
C22 H22 0.93
C23 N4 1.365(3)
C23 C24 1.436(3)
C24 N3 1.356(3)
C25 N5 1.329(3)
C25 C26 1.390(3)
C25 H25 0.93
C26 C27 1.365(3)
C26 H26 0.93
C27 C28 1.403(3)
C27 H27 0.93
C28 C36 1.395(3)
C28 C29 1.439(3)
C29 C30 1.343(3)
C29 H29 0.93
C30 C31 1.433(3)
C30 H30 0.93
C31 C35 1.405(3)
C31 C32 1.411(3)
C32 C33 1.360(3)
C32 H32 0.93
C33 C34 1.390(3)
C33 H33 0.93
C34 N6 1.330(3)
C34 H34 0.93
C35 N6 1.358(3)
C35 C36 1.441(3)
C36 N5 1.361(2)
C43 O1 1.422(3)
C43 C44 1.487(4)
C43 H43A 0.97
C43 H43B 0.97
C44 H44A 0.96
C44 H44B 0.96
C44 H44C 0.96
C37 O3 1.202(3)
C37 O2 1.311(3)
C37 C38 1.549(3)
C38 O4 1.208(2)
C38 O5 1.293(2)
C39 O7 1.214(3)
C39 O6 1.290(3)
C39 C40 1.523(3)
C40 O8 1.202(3)
C40 O9 1.314(3)
C41 O11 1.200(3)
C41 O10 1.306(3)
C41 C42 1.522(4)
C42 O12 1.213(3)
C42 O13 1.293(3)
N1 Ni1 2.1144(16)
N2 Ni1 2.0888(18)
N3 Ni1 2.0918(17)
N4 Ni1 2.0769(17)
N5 Ni1 2.0832(17)
N6 Ni1 2.1033(17)
O1 Ta1 1.8461(15)
O2 Ta1 2.0312(15)
O5 Ta1 2.0780(14)
O6 Ta1 2.1120(16)
O9 Ta1 2.0458(15)
O10 Ta1 2.0542(16)
O13 Ta1 2.1232(15)
O14 H14A 0.881(18)
O14 H14B 0.899(18)

loop_
_geom_torsion_atom_site_label_1
_geom_torsion_atom_site_label_2
_geom_torsion_atom_site_label_3
_geom_torsion_atom_site_label_4
_geom_torsion
N1 C1 C2 C3 -0.4(4)
C1 C2 C3 C4 0.9(3)
C2 C3 C4 C12 -0.5(3)
C2 C3 C4 C5 178.5(2)
C3 C4 C5 C6 -176.6(2)
C12 C4 C5 C6 2.4(3)
C4 C5 C6 C7 -0.5(4)
C5 C6 C7 C8 177.2(2)
C5 C6 C7 C11 -2.2(3)
C11 C7 C8 C9 -1.2(3)
C6 C7 C8 C9 179.4(2)
C7 C8 C9 C10 -0.8(4)
C8 C9 C10 N2 1.3(4)
C8 C7 C11 N2 2.9(3)
C6 C7 C11 N2 -177.69(19)
C8 C7 C11 C12 -176.48(19)
C6 C7 C11 C12 3.0(3)
C3 C4 C12 N1 -0.4(3)
C5 C4 C12 N1 -179.46(19)
C3 C4 C12 C11 177.49(18)
C5 C4 C12 C11 -1.6(3)
N2 C11 C12 N1 -2.5(3)
C7 C11 C12 N1 176.91(18)
N2 C11 C12 C4 179.54(17)
C7 C11 C12 C4 -1.1(3)
N3 C13 C14 C15 1.5(4)
C13 C14 C15 C16 -1.5(4)
C14 C15 C16 C24 0.5(4)
C14 C15 C16 C17 -178.9(3)
C24 C16 C17 C18 -0.6(4)
C15 C16 C17 C18 178.8(3)
C16 C17 C18 C19 -0.6(4)
C17 C18 C19 C20 -175.9(3)
C17 C18 C19 C23 0.5(4)
C23 C19 C20 C21 0.0(4)
C18 C19 C20 C21 176.3(2)
C19 C20 C21 C22 -0.2(4)
C20 C21 C22 N4 0.6(4)
C20 C19 C23 N4 0.0(3)
C18 C19 C23 N4 -176.6(2)
C20 C19 C23 C24 177.5(2)
C18 C19 C23 C24 0.9(3)
C15 C16 C24 N3 0.6(4)
C17 C16 C24 N3 -180.0(2)
C15 C16 C24 C23 -177.5(2)
C17 C16 C24 C23 2.0(3)
N4 C23 C24 N3 -2.6(3)
C19 C23 C24 N3 179.7(2)
N4 C23 C24 C16 175.5(2)
C19 C23 C24 C16 -2.1(3)
N5 C25 C26 C27 0.8(3)
C25 C26 C27 C28 -2.1(3)
C26 C27 C28 C36 1.5(3)
C26 C27 C28 C29 -175.6(2)
C36 C28 C29 C30 -1.0(3)
C27 C28 C29 C30 176.1(2)
C28 C29 C30 C31 1.1(3)
C29 C30 C31 C35 -0.1(3)
C29 C30 C31 C32 -178.9(2)
C35 C31 C32 C33 -1.5(3)
C30 C31 C32 C33 177.3(2)
C31 C32 C33 C34 2.1(4)
C32 C33 C34 N6 -0.6(4)
C32 C31 C35 N6 -0.6(3)
C30 C31 C35 N6 -179.43(19)
C32 C31 C35 C36 177.92(18)
C30 C31 C35 C36 -0.9(3)
C27 C28 C36 N5 0.5(3)
C29 C28 C36 N5 177.70(18)
C27 C28 C36 C35 -177.27(18)
C29 C28 C36 C35 -0.1(3)
N6 C35 C36 N5 1.7(3)
C31 C35 C36 N5 -176.90(17)
N6 C35 C36 C28 179.61(18)
C31 C35 C36 C28 1.0(3)
O3 C37 C38 O4 -10.2(3)
O2 C37 C38 O4 169.8(2)
O3 C37 C38 O5 168.8(2)
O2 C37 C38 O5 -11.2(3)
O7 C39 C40 O8 0.6(4)
O6 C39 C40 O8 -177.1(2)
O7 C39 C40 O9 179.5(3)
O6 C39 C40 O9 1.8(3)
O11 C41 C42 O12 -8.2(5)
O10 C41 C42 O12 172.9(2)
O11 C41 C42 O13 172.3(3)
O10 C41 C42 O13 -6.6(3)
C2 C1 N1 C12 -0.5(3)
C2 C1 N1 Ni1 175.54(17)
C4 C12 N1 C1 0.9(3)
C11 C12 N1 C1 -177.03(18)
C4 C12 N1 Ni1 -175.83(15)
C11 C12 N1 Ni1 6.2(2)
C9 C10 N2 C11 0.2(3)
C9 C10 N2 Ni1 179.87(16)
C7 C11 N2 C10 -2.4(3)
C12 C11 N2 C10 176.99(18)
C7 C11 N2 Ni1 177.93(15)
C12 C11 N2 Ni1 -2.7(2)
C14 C13 N3 C24 -0.4(4)
C14 C13 N3 Ni1 173.89(18)
C16 C24 N3 C13 -0.7(3)
C23 C24 N3 C13 177.5(2)
C16 C24 N3 Ni1 -175.88(17)
C23 C24 N3 Ni1 2.2(2)
C21 C22 N4 C23 -0.6(3)
C21 C22 N4 Ni1 -179.31(17)
C19 C23 N4 C22 0.4(3)
C24 C23 N4 C22 -177.25(19)
C19 C23 N4 Ni1 179.25(17)
C24 C23 N4 Ni1 1.6(2)
C26 C25 N5 C36 1.2(3)
C26 C25 N5 Ni1 -179.28(16)
C28 C36 N5 C25 -1.9(3)
C35 C36 N5 C25 176.00(17)
C28 C36 N5 Ni1 178.57(15)
C35 C36 N5 Ni1 -3.6(2)
C33 C34 N6 C35 -1.4(3)
C33 C34 N6 Ni1 -178.52(17)
C31 C35 N6 C34 2.0(3)
C36 C35 N6 C34 -176.53(18)
C31 C35 N6 Ni1 179.61(15)
C36 C35 N6 Ni1 1.1(2)
C22 N4 Ni1 N5 88.54(19)
C23 N4 Ni1 N5 -90.17(15)
C22 N4 Ni1 N2 -84.67(19)
C23 N4 Ni1 N2 96.62(15)
C22 N4 Ni1 N3 178.4(2)
C23 N4 Ni1 N3 -0.35(14)
C22 N4 Ni1 N6 143.1(4)
C23 N4 Ni1 N6 -35.6(5)
C22 N4 Ni1 N1 -5.0(2)
C23 N4 Ni1 N1 176.30(14)
C25 N5 Ni1 N4 -3.85(18)
C36 N5 Ni1 N4 175.67(13)
C25 N5 Ni1 N2 132.0(4)
C36 N5 Ni1 N2 -48.5(4)
C25 N5 Ni1 N3 -83.69(18)
C36 N5 Ni1 N3 95.82(13)
C25 N5 Ni1 N6 -176.37(18)
C36 N5 Ni1 N6 3.14(13)
C25 N5 Ni1 N1 92.94(18)
C36 N5 Ni1 N1 -87.54(13)
C10 N2 Ni1 N4 -78.87(18)
C11 N2 Ni1 N4 100.79(14)
C10 N2 Ni1 N5 145.1(3)
C11 N2 Ni1 N5 -35.3(5)
C10 N2 Ni1 N3 1.12(19)
C11 N2 Ni1 N3 -179.22(13)
C10 N2 Ni1 N6 94.43(18)
C11 N2 Ni1 N6 -85.91(14)
C10 N2 Ni1 N1 -175.11(19)
C11 N2 Ni1 N1 4.55(13)
C13 N3 Ni1 N4 -175.6(2)
C24 N3 Ni1 N4 -1.02(15)
C13 N3 Ni1 N5 -80.6(2)
C24 N3 Ni1 N5 93.96(15)
C13 N3 Ni1 N2 93.7(2)
C24 N3 Ni1 N2 -91.78(15)
C13 N3 Ni1 N6 -0.8(2)
C24 N3 Ni1 N6 173.77(15)
C13 N3 Ni1 N1 142.2(7)
C24 N3 Ni1 N1 -43.3(9)
C34 N6 Ni1 N4 119.5(4)
C35 N6 Ni1 N4 -57.8(5)
C34 N6 Ni1 N5 175.00(19)
C35 N6 Ni1 N5 -2.25(13)
C34 N6 Ni1 N2 -12.66(19)
C35 N6 Ni1 N2 170.09(13)
C34 N6 Ni1 N3 84.78(19)
C35 N6 Ni1 N3 -92.47(14)
C34 N6 Ni1 N1 -92.24(19)
C35 N6 Ni1 N1 90.51(14)
C1 N1 Ni1 N4 87.15(19)
C12 N1 Ni1 N4 -96.62(14)
C1 N1 Ni1 N5 -8.24(19)
C12 N1 Ni1 N5 167.99(13)
C1 N1 Ni1 N2 178.00(19)
C12 N1 Ni1 N2 -5.76(13)
C1 N1 Ni1 N3 128.9(8)
C12 N1 Ni1 N3 -54.9(8)
C1 N1 Ni1 N6 -88.08(19)
C12 N1 Ni1 N6 88.15(14)
C44 C43 O1 Ta1 75.0(3)
O3 C37 O2 Ta1 -176.16(18)
C38 C37 O2 Ta1 3.8(2)
O4 C38 O5 Ta1 -167.63(18)
C37 C38 O5 Ta1 13.4(2)
O7 C39 O6 Ta1 -179.3(2)
C40 C39 O6 Ta1 -1.7(3)
O8 C40 O9 Ta1 177.7(2)
C39 C40 O9 Ta1 -1.2(3)
O11 C41 O10 Ta1 -172.5(2)
C42 C41 O10 Ta1 6.4(3)
O12 C42 O13 Ta1 -175.1(2)
C41 C42 O13 Ta1 4.4(3)
C43 O1 Ta1 O2 0.6(4)
C43 O1 Ta1 O9 152.6(3)
C43 O1 Ta1 O10 -135.7(3)
C43 O1 Ta1 O5 8.6(3)
C43 O1 Ta1 O6 79.8(3)
C43 O1 Ta1 O13 -63.1(3)
C37 O2 Ta1 O1 10.3(3)
C37 O2 Ta1 O9 -141.77(16)
C37 O2 Ta1 O10 147.15(16)
C37 O2 Ta1 O5 2.09(15)
C37 O2 Ta1 O6 -70.29(16)
C37 O2 Ta1 O13 75.07(16)
C40 O9 Ta1 O1 -90.22(19)
C40 O9 Ta1 O2 81.50(19)
C40 O9 Ta1 O10 173.2(2)
C40 O9 Ta1 O5 3.7(2)
C40 O9 Ta1 O6 0.34(18)
C40 O9 Ta1 O13 168.32(16)
C41 O10 Ta1 O1 83.9(2)
C41 O10 Ta1 O2 -83.9(2)
C41 O10 Ta1 O9 179.7(2)
C41 O10 Ta1 O5 -10.8(3)
C41 O10 Ta1 O6 -169.06(17)
C41 O10 Ta1 O13 -3.34(19)
C38 O5 Ta1 O1 173.37(15)
C38 O5 Ta1 O2 -9.12(14)
C38 O5 Ta1 O9 75.33(18)
C38 O5 Ta1 O10 -87.63(17)
C38 O5 Ta1 O6 78.66(15)
C38 O5 Ta1 O13 -95.14(15)
C39 O6 Ta1 O1 98.69(19)
C39 O6 Ta1 O2 -98.79(19)
C39 O6 Ta1 O9 0.87(18)
C39 O6 Ta1 O10 -10.2(2)
C39 O6 Ta1 O5 -177.1(2)
C39 O6 Ta1 O13 -167.32(17)
C42 O13 Ta1 O1 -100.39(19)
C42 O13 Ta1 O2 95.58(19)
C42 O13 Ta1 O9 3.8(2)
C42 O13 Ta1 O10 -1.09(18)
C42 O13 Ta1 O5 174.3(2)
C42 O13 Ta1 O6 164.60(17)
